data_2230586
loop_
_publ_author_name
'Ma, Jian-Hua'
'Wu, Wen-Shi'
'Zhang, Xiao-Qing'
'Tang, Sheng-Jiao'
'Lin, Xin-Yong'

_publ_section_title
;
 Bis[\m-<i>N</i>'-(2-oxidobenzylidene)thiophene-2-carbohydrazidato]bis[dimethanolnickel(II)]
;
_journal_coeditor_code BV2181
_journal_issue 7
_journal_name_full 'Acta Crystallographica Section E'
_journal_page_first m910
_journal_paper_doi 10.1107/S160053681102143X
_journal_volume 67
_journal_year 2011
_chemical_formula_iupac '[Ni2 (C12 H8 N2 O2 S)2 (C H4 O)4]'
_chemical_formula_moiety 'C28 H32 N4 Ni2 O8 S2'
_chemical_formula_sum 'C28 H32 N4 Ni2 O8 S2'
_chemical_formula_weight 734.12
_chemical_name_systematic
;
Bis[\m-<i>N</i>'-(2-oxidobenzylidene)thiophene-2-
carbohydrazidato]bis[dimethanolnickel(II)]
;
_space_group_IT_number 14
_symmetry_cell_setting monoclinic
_symmetry_space_group_name_Hall '-P 2yn'
_symmetry_space_group_name_H-M 'P 1 21/n 1'
_atom_sites_solution_hydrogens geom
_atom_sites_solution_primary direct
_atom_sites_solution_secondary difmap
_audit_creation_method SHELXL-97
_cell_angle_alpha 90.00
_cell_angle_beta 104.6720(10)
_cell_angle_gamma 90.00
_cell_formula_units_Z 2
_cell_length_a 13.7958(14)
_cell_length_b 7.8880(8)
_cell_length_c 14.4219(16)
_cell_measurement_reflns_used 1552
_cell_measurement_temperature 293(2)
_cell_measurement_theta_max 27.480
_cell_measurement_theta_min 3.05
_cell_volume 1518.2(3)
_computing_cell_refinement 'SMART (Bruker, 1999)'
_computing_data_collection 'SMART (Bruker, 1999)'
_computing_data_reduction 'SAINT (Bruker, 1999)'
_computing_molecular_graphics 'SHELXTL (Sheldrick, 2008)'
_computing_publication_material 'SHELXTL (Sheldrick, 2008)'
_computing_structure_refinement 'SHELXL97 (Sheldrick, 2008)'
_computing_structure_solution 'SHELXS97 (Sheldrick, 2008)'
_diffrn_ambient_temperature 293(2)
_diffrn_detector_area_resol_mean 0
_diffrn_measured_fraction_theta_full 0.995
_diffrn_measured_fraction_theta_max 0.995
_diffrn_measurement_device_type 'Bruker SMART CCD'
_diffrn_measurement_method \w
_diffrn_radiation_monochromator graphite
_diffrn_radiation_source 'fine-focus sealed tube'
_diffrn_radiation_type MoK\a
_diffrn_radiation_wavelength 0.71073
_diffrn_reflns_av_R_equivalents 0.0292
_diffrn_reflns_av_sigmaI/netI 0.0280
_diffrn_reflns_limit_h_max 17
_diffrn_reflns_limit_h_min -17
_diffrn_reflns_limit_k_max 10
_diffrn_reflns_limit_k_min 0
_diffrn_reflns_limit_l_max 18
_diffrn_reflns_limit_l_min 0
_diffrn_reflns_number 11412
_diffrn_reflns_theta_full 25.00
_diffrn_reflns_theta_max 27.48
_diffrn_reflns_theta_min 3.05
_exptl_absorpt_coefficient_mu 1.434
_exptl_absorpt_correction_T_max 0.572
_exptl_absorpt_correction_T_min 0.499
_exptl_absorpt_correction_type multi-scan
_exptl_absorpt_process_details '(SADABS; Sheldrick, 1996)'
_exptl_crystal_colour blue
_exptl_crystal_density_diffrn 1.606
_exptl_crystal_density_method 'not measured'
_exptl_crystal_description Columnar
_exptl_crystal_F_000 760
_exptl_crystal_size_max 0.60
_exptl_crystal_size_mid 0.41
_exptl_crystal_size_min 0.39
_refine_diff_density_max 0.357
_refine_diff_density_min -0.337
_refine_ls_extinction_method none
_refine_ls_goodness_of_fit_ref 1.112
_refine_ls_hydrogen_treatment constr
_refine_ls_matrix_type full
_refine_ls_number_parameters 217
_refine_ls_number_reflns 3469
_refine_ls_number_restraints 10
_refine_ls_restrained_S_all 1.112
_refine_ls_R_factor_all 0.0431
_refine_ls_R_factor_gt 0.0370
_refine_ls_shift/su_max 0.000
_refine_ls_shift/su_mean 0.000
_refine_ls_structure_factor_coef Fsqd
_refine_ls_weighting_details 'calc w=1/[\s^2^(Fo^2^)+(0.0375P)^2^+0.8784P] where P=(Fo^2^+2Fc^2^)/3'
_refine_ls_weighting_scheme calc
_refine_ls_wR_factor_gt 0.0857
_refine_ls_wR_factor_ref 0.0888
_reflns_number_gt 3137
_reflns_number_total 3484
_reflns_threshold_expression I>2\s(I)
_cod_data_source_file bv2181.cif
_cod_data_source_block I
_cod_original_sg_symbol_H-M 'P 21/n'
_cod_database_code 2230586
_cod_database_fobs_code 2230586

loop_
_symmetry_equiv_pos_as_xyz
'x, y, z'
'-x+1/2, y+1/2, -z+1/2'
'-x, -y, -z'
'x-1/2, -y-1/2, z-1/2'

loop_
_atom_site_type_symbol
_atom_site_label
_atom_site_fract_x
_atom_site_fract_y
_atom_site_fract_z
_atom_site_U_iso_or_equiv
_atom_site_adp_type
_atom_site_calc_flag
_atom_site_refinement_flags
_atom_site_occupancy
_atom_site_symmetry_multiplicity
_atom_site_disorder_assembly
_atom_site_disorder_group
Ni Ni1 0.39217(2) 0.56046(3) 0.449805(19) 0.02409(10) Uani d . 1 1 . .
S S1A 0.03964(10) 0.9026(2) 0.32607(15) 0.0563(5) Uani d PD 0.881(3) 1 A 1
C C1A 0.1016(3) 0.7392(5) 0.3958(3) 0.0273(7) Uani d PD 0.881(3) 1 A 1
C C2A 0.0491(6) 0.6804(10) 0.4605(6) 0.0408(11) Uani d PD 0.881(3) 1 A 1
H H2AA 0.0709 0.5952 0.5056 0.049 Uiso calc PR 0.881(3) 1 A 1
C C3A -0.0430(3) 0.7708(5) 0.4469(4) 0.0436(9) Uani d PD 0.881(3) 1 A 1
H H3AA -0.0897 0.7471 0.4816 0.052 Uiso calc PR 0.881(3) 1 A 1
C C4A -0.0570(3) 0.8928(6) 0.3797(3) 0.0495(10) Uani d PD 0.881(3) 1 A 1
H H4AA -0.1127 0.9635 0.3643 0.059 Uiso calc PR 0.881(3) 1 A 1
S S1B 0.0546(13) 0.687(2) 0.4652(14) 0.0563(5) Uani d PD 0.119(3) 1 A 2
C C1B 0.104(3) 0.767(5) 0.379(3) 0.0273(7) Uani d PD 0.119(3) 1 A 2
C C2B 0.053(3) 0.914(6) 0.338(4) 0.0408(11) Uani d PD 0.119(3) 1 A 2
H H2BA 0.0773 1.0035 0.3088 0.049 Uiso calc PR 0.119(3) 1 A 2
C C3B -0.046(2) 0.896(5) 0.352(2) 0.0436(9) Uani d PD 0.119(3) 1 A 2
H H3BA -0.1026 0.9367 0.3086 0.052 Uiso calc PR 0.119(3) 1 A 2
C C4B -0.049(3) 0.814(6) 0.433(3) 0.0495(10) Uani d PD 0.119(3) 1 A 2
H H4BA -0.0992 0.8237 0.4652 0.059 Uiso calc PR 0.119(3) 1 A 2
O O1 0.24595(12) 0.5752(2) 0.45082(12) 0.0313(4) Uani d . 1 1 A .
O O2 0.53297(11) 0.57985(18) 0.43430(11) 0.0263(3) Uani d . 1 1 . .
O O3 0.42607(13) 0.7737(2) 0.54454(13) 0.0401(4) Uani d . 1 1 . .
H H16 0.4807 0.7471 0.5794 0.060 Uiso d R 1 1 . .
O O4 0.36612(12) 0.3220(2) 0.36958(12) 0.0322(4) Uani d . 1 1 . .
H H15 0.3433 0.3266 0.3113 0.048 Uiso d R 1 1 . .
N N1 0.24055(14) 0.7622(2) 0.32434(14) 0.0288(4) Uani d . 1 1 A .
N N2 0.34061(13) 0.7130(2) 0.33827(13) 0.0259(4) Uani d . 1 1 . .
C C5 0.20199(16) 0.6862(3) 0.38915(16) 0.0262(4) Uani d . 1 1 . .
C C6 0.39124(17) 0.7867(3) 0.28636(16) 0.0285(5) Uani d . 1 1 . .
H H6A 0.3575 0.8637 0.2406 0.034 Uiso calc R 1 1 . .
C C7 0.49684(16) 0.7591(3) 0.29352(16) 0.0260(4) Uani d . 1 1 . .
C C8 0.56252(16) 0.6577(3) 0.36440(15) 0.0244(4) Uani d . 1 1 . .
C C9 0.66258(17) 0.6423(3) 0.35929(17) 0.0317(5) Uani d . 1 1 . .
H H9A 0.7066 0.5765 0.4047 0.038 Uiso calc R 1 1 . .
C C10 0.69723(19) 0.7222(3) 0.28877(19) 0.0374(6) Uani d . 1 1 . .
H H10A 0.7638 0.7088 0.2873 0.045 Uiso calc R 1 1 . .
C C11 0.63412(19) 0.8220(3) 0.22015(18) 0.0375(6) Uani d . 1 1 . .
H H11A 0.6578 0.8766 0.1731 0.045 Uiso calc R 1 1 . .
C C12 0.53578(18) 0.8385(3) 0.22323(18) 0.0330(5) Uani d . 1 1 . .
H H12A 0.4932 0.9049 0.1770 0.040 Uiso calc R 1 1 . .
C C13 0.3631(3) 0.8355(4) 0.6013(3) 0.0574(8) Uani d . 1 1 . .
H H13A 0.3956 0.9281 0.6402 0.086 Uiso calc R 1 1 . .
H H13B 0.3503 0.7462 0.6419 0.086 Uiso calc R 1 1 . .
H H13C 0.3009 0.8738 0.5602 0.086 Uiso calc R 1 1 . .
C C14 0.3199(2) 0.1845(3) 0.4077(2) 0.0448(6) Uani d . 1 1 . .
H H14A 0.2951 0.1025 0.3582 0.067 Uiso calc R 1 1 . .
H H14B 0.2654 0.2271 0.4311 0.067 Uiso calc R 1 1 . .
H H14C 0.3685 0.1319 0.4593 0.067 Uiso calc R 1 1 . .

loop_
_atom_site_aniso_label
_atom_site_aniso_U_11
_atom_site_aniso_U_22
_atom_site_aniso_U_33
_atom_site_aniso_U_12
_atom_site_aniso_U_13
_atom_site_aniso_U_23
Ni1 0.02149(15) 0.02730(16) 0.02132(16) 0.00196(10) 0.00142(11) 0.00409(11)
S1A 0.0438(7) 0.0593(7) 0.0688(10) 0.0245(6) 0.0200(7) 0.0337(8)
C1A 0.0267(11) 0.023(2) 0.028(2) 0.0005(12) 0.0005(12) 0.0056(11)
C2A 0.036(2) 0.047(2) 0.043(2) -0.0097(15) 0.0153(15) -0.0102(16)
C3A 0.0327(16) 0.051(3) 0.050(2) 0.0043(15) 0.0156(16) 0.0032(17)
C4A 0.0349(18) 0.054(2) 0.062(3) 0.0181(15) 0.0165(17) 0.009(2)
S1B 0.0438(7) 0.0593(7) 0.0688(10) 0.0245(6) 0.0200(7) 0.0337(8)
C1B 0.0267(11) 0.023(2) 0.028(2) 0.0005(12) 0.0005(12) 0.0056(11)
C2B 0.036(2) 0.047(2) 0.043(2) -0.0097(15) 0.0153(15) -0.0102(16)
C3B 0.0327(16) 0.051(3) 0.050(2) 0.0043(15) 0.0156(16) 0.0032(17)
C4B 0.0349(18) 0.054(2) 0.062(3) 0.0181(15) 0.0165(17) 0.009(2)
O1 0.0240(8) 0.0361(9) 0.0320(9) 0.0034(6) 0.0040(7) 0.0105(7)
O2 0.0248(8) 0.0310(8) 0.0210(8) 0.0017(6) 0.0018(6) 0.0074(6)
O3 0.0373(9) 0.0399(10) 0.0386(10) 0.0025(7) 0.0015(8) -0.0098(8)
O4 0.0360(9) 0.0334(8) 0.0236(8) -0.0058(7) 0.0008(7) -0.0022(7)
N1 0.0247(9) 0.0312(10) 0.0276(10) 0.0051(7) 0.0012(8) 0.0040(8)
N2 0.0222(9) 0.0284(9) 0.0239(10) 0.0017(7) 0.0000(7) 0.0028(7)
C5 0.0247(10) 0.0264(10) 0.0244(11) 0.0013(8) 0.0003(9) -0.0003(8)
C6 0.0308(11) 0.0272(11) 0.0238(11) 0.0025(9) -0.0001(9) 0.0051(9)
C7 0.0301(11) 0.0241(10) 0.0220(11) -0.0029(8) 0.0034(9) 0.0003(8)
C8 0.0275(11) 0.0249(10) 0.0195(10) -0.0028(8) 0.0035(8) -0.0023(8)
C9 0.0274(11) 0.0382(12) 0.0280(12) 0.0012(9) 0.0045(9) 0.0032(10)
C10 0.0277(12) 0.0489(14) 0.0360(14) -0.0027(10) 0.0088(10) 0.0009(11)
C11 0.0397(14) 0.0458(14) 0.0292(13) -0.0085(11) 0.0127(11) 0.0070(11)
C12 0.0367(13) 0.0327(12) 0.0273(12) -0.0011(10) 0.0042(10) 0.0070(9)
C13 0.065(2) 0.0542(18) 0.059(2) -0.0006(15) 0.0263(17) -0.0225(15)
C14 0.0552(17) 0.0366(13) 0.0403(15) -0.0131(12) 0.0080(13) 0.0013(11)

loop_
_atom_type_symbol
_atom_type_description
_atom_type_scat_dispersion_real
_atom_type_scat_dispersion_imag
_atom_type_scat_source
C C 0.0033 0.0016 'International Tables Vol C Tables 4.2.6.8 and 6.1.1.4'
H H 0.0000 0.0000 'International Tables Vol C Tables 4.2.6.8 and 6.1.1.4'
N N 0.0061 0.0033 'International Tables Vol C Tables 4.2.6.8 and 6.1.1.4'
Ni Ni 0.3393 1.1124 'International Tables Vol C Tables 4.2.6.8 and 6.1.1.4'
O O 0.0106 0.0060 'International Tables Vol C Tables 4.2.6.8 and 6.1.1.4'
S S 0.1246 0.1234 'International Tables Vol C Tables 4.2.6.8 and 6.1.1.4'

loop_
_geom_angle_atom_site_label_1
_geom_angle_atom_site_label_2
_geom_angle_atom_site_label_3
_geom_angle_site_symmetry_1
_geom_angle_site_symmetry_3
_geom_angle
_geom_angle_publ_flag
N2 Ni1 O2 . . 91.24(7) y
N2 Ni1 O1 . . 79.53(7) y
O2 Ni1 O1 . . 170.42(6) y
N2 Ni1 O2 . 3_666 170.91(7) y
O2 Ni1 O2 . 3_666 80.27(7) y
O1 Ni1 O2 . 3_666 108.78(6) y
N2 Ni1 O3 . . 90.93(8) y
O2 Ni1 O3 . . 87.16(7) y
O1 Ni1 O3 . . 90.41(7) y
O2 Ni1 O3 3_666 . 85.43(7) y
N2 Ni1 O4 . . 96.61(7) y
O2 Ni1 O4 . . 92.32(6) y
O1 Ni1 O4 . . 91.30(6) y
O2 Ni1 O4 3_666 . 87.05(6) y
O3 Ni1 O4 . . 172.44(7) y
C4A S1A C1A . . 91.74(17) ?
C2A C1A C5 . . 127.2(4) ?
C2A C1A S1A . . 112.0(4) ?
C5 C1A S1A . . 120.6(2) ?
C1A C2A C3A . . 109.6(6) ?
C1A C2A H2AA . . 125.2 ?
C3A C2A H2AA . . 125.2 ?
C4A C3A C2A . . 114.6(5) ?
C4A C3A H3AA . . 122.7 ?
C2A C3A H3AA . . 122.7 ?
C3A C4A S1A . . 112.0(3) ?
C3A C4A H4AA . . 124.0 ?
S1A C4A H4AA . . 124.0 ?
C1B S1B C4B . . 92.8(12) ?
C2B C1B C5 . . 139(2) ?
C2B C1B S1B . . 111.3(17) ?
C5 C1B S1B . . 107.6(17) ?
C1B C2B C3B . . 105(2) ?
C1B C2B H2BA . . 127.7 ?
C3B C2B H2BA . . 127.7 ?
C4B C3B C2B . . 114(2) ?
C4B C3B H3BA . . 122.8 ?
C2B C3B H3BA . . 122.8 ?
C3B C4B S1B . . 107.8(18) ?
C3B C4B H4BA . . 126.1 ?
S1B C4B H4BA . . 126.1 ?
C5 O1 Ni1 . . 109.30(14) ?
C8 O2 Ni1 . . 127.45(13) ?
C8 O2 Ni1 . 3_666 132.76(14) ?
Ni1 O2 Ni1 . 3_666 99.73(7) ?
C13 O3 Ni1 . . 124.72(17) ?
C13 O3 H16 . . 109.6 ?
Ni1 O3 H16 . . 102.0 ?
C14 O4 Ni1 . . 118.42(15) ?
C14 O4 H15 . . 109.5 ?
Ni1 O4 H15 . . 118.2 ?
C5 N1 N2 . . 109.27(17) ?
C6 N2 N1 . . 116.97(18) ?
C6 N2 Ni1 . . 127.48(15) ?
N1 N2 Ni1 . . 114.92(14) ?
O1 C5 N1 . . 126.2(2) ?
O1 C5 C1B . . 128.6(10) ?
N1 C5 C1B . . 105.0(9) ?
O1 C5 C1A . . 115.8(2) ?
N1 C5 C1A . . 117.9(2) ?
N2 C6 C7 . . 125.1(2) ?
N2 C6 H6A . . 117.4 ?
C7 C6 H6A . . 117.4 ?
C12 C7 C8 . . 118.4(2) ?
C12 C7 C6 . . 116.2(2) ?
C8 C7 C6 . . 125.4(2) ?
O2 C8 C9 . . 119.57(19) ?
O2 C8 C7 . . 122.76(19) ?
C9 C8 C7 . . 117.7(2) ?
C10 C9 C8 . . 121.8(2) ?
C10 C9 H9A . . 119.1 ?
C8 C9 H9A . . 119.1 ?
C9 C10 C11 . . 120.9(2) ?
C9 C10 H10A . . 119.6 ?
C11 C10 H10A . . 119.6 ?
C12 C11 C10 . . 118.5(2) ?
C12 C11 H11A . . 120.7 ?
C10 C11 H11A . . 120.7 ?
C11 C12 C7 . . 122.7(2) ?
C11 C12 H12A . . 118.6 ?
C7 C12 H12A . . 118.6 ?
O3 C13 H13A . . 109.5 ?
O3 C13 H13B . . 109.5 ?
H13A C13 H13B . . 109.5 ?
O3 C13 H13C . . 109.5 ?
H13A C13 H13C . . 109.5 ?
H13B C13 H13C . . 109.5 ?
O4 C14 H14A . . 109.5 ?
O4 C14 H14B . . 109.5 ?
H14A C14 H14B . . 109.5 ?
O4 C14 H14C . . 109.5 ?
H14A C14 H14C . . 109.5 ?
H14B C14 H14C . . 109.5 ?

loop_
_geom_bond_atom_site_label_1
_geom_bond_atom_site_label_2
_geom_bond_site_symmetry_2
_geom_bond_distance
_geom_bond_publ_flag
Ni1 N2 . 1.9906(18) y
Ni1 O2 . 2.0165(16) y
Ni1 O1 . 2.0244(16) y
Ni1 O2 3_666 2.0521(15) y
Ni1 O3 . 2.1425(17) y
Ni1 O4 . 2.1897(16) y
S1A C4A . 1.704(4) ?
S1A C1A . 1.722(3) ?
C1A C2A . 1.397(8) ?
C1A C5 . 1.474(4) ?
C2A C3A . 1.427(8) ?
C2A H2AA . 0.9300 ?
C3A C4A . 1.345(5) ?
C3A H3AA . 0.9300 ?
C4A H4AA . 0.9300 ?
S1B C1B . 1.680(18) ?
S1B C4B . 1.710(18) ?
C1B C2B . 1.41(2) ?
C1B C5 . 1.47(3) ?
C2B C3B . 1.43(2) ?
C2B H2BA . 0.9300 ?
C3B C4B . 1.344(19) ?
C3B H3BA . 0.9300 ?
C4B H4BA . 0.9300 ?
O1 C5 . 1.285(3) ?
O2 C8 . 1.330(3) ?
O2 Ni1 3_666 2.0521(15) ?
O3 C13 . 1.422(3) ?
O3 H16 . 0.8200 ?
O4 C14 . 1.436(3) ?
O4 H15 . 0.8206 ?
N1 C5 . 1.330(3) ?
N1 N2 . 1.399(3) ?
N2 C6 . 1.285(3) ?
C6 C7 . 1.451(3) ?
C6 H6A . 0.9300 ?
C7 C12 . 1.409(3) ?
C7 C8 . 1.427(3) ?
C8 C9 . 1.406(3) ?
C9 C10 . 1.381(3) ?
C9 H9A . 0.9300 ?
C10 C11 . 1.386(4) ?
C10 H10A . 0.9300 ?
C11 C12 . 1.375(4) ?
C11 H11A . 0.9300 ?
C12 H12A . 0.9300 ?
C13 H13A . 0.9600 ?
C13 H13B . 0.9600 ?
C13 H13C . 0.9600 ?
C14 H14A . 0.9600 ?
C14 H14B . 0.9600 ?
C14 H14C . 0.9600 ?

loop_
_geom_hbond_atom_site_label_D
_geom_hbond_atom_site_label_H
_geom_hbond_atom_site_label_A
_geom_hbond_site_symmetry_A
_geom_hbond_distance_DH
_geom_hbond_distance_HA
_geom_hbond_distance_DA
_geom_hbond_angle_DHA
O3 H16 O4 3_666 0.82 2.13 2.920(2) 163.0
O4 H15 N1 2_545 0.82 2.07 2.850(2) 159.4
O4 H15 S1A 2_545 0.82 2.92 3.452(3) 124.7

loop_
_geom_torsion_atom_site_label_1
_geom_torsion_atom_site_label_2
_geom_torsion_atom_site_label_3
_geom_torsion_atom_site_label_4
_geom_torsion_site_symmetry_1
_geom_torsion_site_symmetry_2
_geom_torsion_site_symmetry_3
_geom_torsion_site_symmetry_4
_geom_torsion
_geom_torsion_publ_flag
C4A S1A C1A C2A . . . . -1.0(5) ?
C4A S1A C1A C5 . . . . -176.0(4) ?
C5 C1A C2A C3A . . . . 176.7(5) ?
S1A C1A C2A C3A . . . . 2.0(7) ?
C1A C2A C3A C4A . . . . -2.3(7) ?
C2A C3A C4A S1A . . . . 1.6(6) ?
C1A S1A C4A C3A . . . . -0.4(4) ?
C4B S1B C1B C2B . . . . 12(5) ?
C4B S1B C1B C5 . . . . 178(3) ?
C5 C1B C2B C3B . . . . 175(5) ?
S1B C1B C2B C3B . . . . -26(5) ?
C1B C2B C3B C4B . . . . 33(6) ?
C2B C3B C4B S1B . . . . -25(5) ?
C1B S1B C4B C3B . . . . 7(4) ?
N2 Ni1 O1 C5 . . . . -7.40(15) ?
O2 Ni1 O1 C5 3_666 . . . 168.79(14) ?
O3 Ni1 O1 C5 . . . . 83.47(15) ?
O4 Ni1 O1 C5 . . . . -103.89(15) ?
N2 Ni1 O2 C8 . . . . -5.77(17) ?
O2 Ni1 O2 C8 3_666 . . . 177.5(2) ?
O3 Ni1 O2 C8 . . . . -96.64(17) ?
O4 Ni1 O2 C8 . . . . 90.90(17) ?
N2 Ni1 O2 Ni1 . . . 3_666 176.73(7) ?
O2 Ni1 O2 Ni1 3_666 . . 3_666 0.0 ?
O3 Ni1 O2 Ni1 . . . 3_666 85.85(7) ?
O4 Ni1 O2 Ni1 . . . 3_666 -86.60(7) ?
N2 Ni1 O3 C13 . . . . 97.2(2) ?
O2 Ni1 O3 C13 . . . . -171.6(2) ?
O1 Ni1 O3 C13 . . . . 17.7(2) ?
O2 Ni1 O3 C13 3_666 . . . -91.1(2) ?
N2 Ni1 O4 C14 . . . . -134.19(17) ?
O2 Ni1 O4 C14 . . . . 134.29(17) ?
O1 Ni1 O4 C14 . . . . -54.58(17) ?
O2 Ni1 O4 C14 3_666 . . . 54.16(17) ?
C5 N1 N2 C6 . . . . -174.3(2) ?
C5 N1 N2 Ni1 . . . . -2.7(2) ?
O2 Ni1 N2 C6 . . . . -1.2(2) ?
O1 Ni1 N2 C6 . . . . 176.2(2) ?
O3 Ni1 N2 C6 . . . . 85.9(2) ?
O4 Ni1 N2 C6 . . . . -93.7(2) ?
O2 Ni1 N2 N1 . . . . -171.80(14) ?
O1 Ni1 N2 N1 . . . . 5.62(14) ?
O3 Ni1 N2 N1 . . . . -84.62(15) ?
O4 Ni1 N2 N1 . . . . 95.73(15) ?
Ni1 O1 C5 N1 . . . . 9.3(3) ?
Ni1 O1 C5 C1B . . . . -165(3) ?
Ni1 O1 C5 C1A . . . . -167.0(3) ?
N2 N1 C5 O1 . . . . -4.8(3) ?
N2 N1 C5 C1B . . . . 171(2) ?
N2 N1 C5 C1A . . . . 171.5(3) ?
C2B C1B C5 O1 . . . . 159(5) ?
S1B C1B C5 O1 . . . . 0(4) ?
C2B C1B C5 N1 . . . . -17(7) ?
S1B C1B C5 N1 . . . . -176(2) ?
C2B C1B C5 C1A . . . . 166(16) ?
S1B C1B C5 C1A . . . . 7(8) ?
C2A C1A C5 O1 . . . . -1.0(7) ?
S1A C1A C5 O1 . . . . 173.2(3) ?
C2A C1A C5 N1 . . . . -177.7(5) ?
S1A C1A C5 N1 . . . . -3.4(5) ?
C2A C1A C5 C1B . . . . -174(11) ?
S1A C1A C5 C1B . . . . 0(10) ?
N1 N2 C6 C7 . . . . 176.82(19) ?
Ni1 N2 C6 C7 . . . . 6.4(3) ?
N2 C6 C7 C12 . . . . 173.4(2) ?
N2 C6 C7 C8 . . . . -5.7(4) ?
Ni1 O2 C8 C9 . . . . -172.88(15) ?
Ni1 O2 C8 C9 3_666 . . . 3.8(3) ?
Ni1 O2 C8 C7 . . . . 7.7(3) ?
Ni1 O2 C8 C7 3_666 . . . -175.67(15) ?
C12 C7 C8 O2 . . . . 179.0(2) ?
C6 C7 C8 O2 . . . . -1.8(3) ?
C12 C7 C8 C9 . . . . -0.4(3) ?
C6 C7 C8 C9 . . . . 178.7(2) ?
O2 C8 C9 C10 . . . . -179.3(2) ?
C7 C8 C9 C10 . . . . 0.2(3) ?
C8 C9 C10 C11 . . . . 0.3(4) ?
C9 C10 C11 C12 . . . . -0.6(4) ?
C10 C11 C12 C7 . . . . 0.4(4) ?
C8 C7 C12 C11 . . . . 0.1(4) ?
C6 C7 C12 C11 . . . . -179.1(2) ?
